data_1559163
loop_
_publ_author_name
'Turo-Cort\'es, Rub\'en'
'Bartual-Murgui, Carlos'
'Castells-Gil, Javier'
'Mu\~noz, Carmen'
'Mart\'i-Gastaldo, Carlos'
'Real Cabezos, Jos\'e Antonio A'

_publ_section_title
;
 Reversible guest-induced gate-opening with multiplex spin crossover
 responses in two-dimensional Hofmann Clathrates
;
_journal_name_full 'Chemical Science'
_journal_paper_doi 10.1039/D0SC04246C
_journal_year 2020
_chemical_formula_moiety 'C12 H10 Fe N10 Pt, 0.25(C H3 O), 0.25(C H4 O)'
_chemical_formula_sum 'C12.5 H11.75 Fe N10 O0.5 Pt'
_chemical_formula_weight 561.01
_space_group_crystal_system orthorhombic
_space_group_IT_number 57
_space_group_name_Hall '-P 2c 2b'
_space_group_name_H-M_alt 'P b c m'
_atom_sites_solution_hydrogens mixed
_atom_sites_solution_primary dual
_audit_creation_date 2020-09-09
_audit_creation_method
;
Olex2 1.3
(compiled 2020.07.31 svn.rc2a77460 for OlexSys, GUI svn.r6145)
;
_audit_update_record
;
2020-09-17 deposited with the CCDC.	2020-09-22 downloaded from the CCDC.
;
_cell_angle_alpha 90
_cell_angle_beta 90
_cell_angle_gamma 90
_cell_formula_units_Z 8
_cell_length_a 14.9943(8)
_cell_length_b 32.6263(19)
_cell_length_c 7.3615(3)
_cell_measurement_reflns_used 3011
_cell_measurement_temperature 260.00(10)
_cell_measurement_theta_max 27.5970
_cell_measurement_theta_min 3.9060
_cell_volume 3601.3(3)
_computing_cell_refinement 'CrysAlisPro 1.171.40.53 (Rigaku OD, 2019)'
_computing_data_collection 'CrysAlisPro 1.171.40.53 (Rigaku OD, 2019)'
_computing_data_reduction 'CrysAlisPro 1.171.40.53 (Rigaku OD, 2019)'
_computing_molecular_graphics 'Olex2 1.3 (Dolomanov et al., 2009)'
_computing_publication_material 'Olex2 1.3 (Dolomanov et al., 2009)'
_computing_structure_refinement 'SHELXL 2018/3 (Sheldrick, 2015)'
_computing_structure_solution 'SHELXT 2018/2 (Sheldrick, 2018)'
_diffrn_ambient_environment N~2~
_diffrn_ambient_temperature 260.00(10)
_diffrn_detector 'CCD plate'
_diffrn_detector_area_resol_mean 16.0267
_diffrn_detector_type Sapphire3
_diffrn_measured_fraction_theta_full 0.996
_diffrn_measured_fraction_theta_max 0.887
_diffrn_measurement_details
;
List of Runs (angles in degrees, time in seconds):

  # Type    Start    End  Width  t~exp~   \w     \q     \k     \f   Frames
#--------------------------------------------------------------------------
  1  \w    -59.00  58.00   1.00    5.00    --  -14.97  19.00 -60.00  117
  2  \w    -14.00  42.00   1.00    5.00    --   15.83  77.00 150.00   56
  3  \w     -6.00  19.00   1.00    5.00    --   15.83  57.00 -90.00   25
  4  \w    -42.00  46.00   1.00    5.00    --   15.83 -77.00 120.00   88
;
_diffrn_measurement_device 'four-circle diffractometer'
_diffrn_measurement_device_type 'SuperNova, Single source at offset/far, Sapphire3'
_diffrn_measurement_method '\w scans'
_diffrn_orient_matrix_type 'CrysAlisPro convention (1999,Acta A55,543-557)'
_diffrn_orient_matrix_UB_11 0.0400310677
_diffrn_orient_matrix_UB_12 0.0113676126
_diffrn_orient_matrix_UB_13 0.0190743162
_diffrn_orient_matrix_UB_21 -0.0875870030
_diffrn_orient_matrix_UB_22 0.0049998293
_diffrn_orient_matrix_UB_23 0.0088222772
_diffrn_orient_matrix_UB_31 0.0004575283
_diffrn_orient_matrix_UB_32 -0.0455539532
_diffrn_orient_matrix_UB_33 0.0057650418
_diffrn_radiation_monochromator mirror
_diffrn_radiation_probe x-ray
_diffrn_radiation_type 'Mo K\a'
_diffrn_radiation_wavelength 0.71073
_diffrn_reflns_av_R_equivalents 0.0573
_diffrn_reflns_av_unetI/netI 0.0555
_diffrn_reflns_Laue_measured_fraction_full 0.996
_diffrn_reflns_Laue_measured_fraction_max 0.887
_diffrn_reflns_limit_h_max 19
_diffrn_reflns_limit_h_min -18
_diffrn_reflns_limit_k_max 38
_diffrn_reflns_limit_k_min -42
_diffrn_reflns_limit_l_max 9
_diffrn_reflns_limit_l_min -9
_diffrn_reflns_number 19370
_diffrn_reflns_point_group_measured_fraction_full 0.996
_diffrn_reflns_point_group_measured_fraction_max 0.887
_diffrn_reflns_theta_full 25.242
_diffrn_reflns_theta_max 28.092
_diffrn_reflns_theta_min 3.326
_diffrn_source 'micro-focus sealed X-ray tube'
_diffrn_source_type 'SuperNova (Mo) X-ray Source'
_exptl_absorpt_coefficient_mu 8.587
_exptl_absorpt_correction_T_max 1.00000
_exptl_absorpt_correction_T_min 0.27350
_exptl_absorpt_correction_type multi-scan
_exptl_absorpt_process_details
;
CrysAlisPro 1.171.40.53 (Rigaku Oxford Diffraction, 2019)
Empirical absorption correction using spherical harmonics,
 implemented in SCALE3 ABSPACK scaling algorithm.
;
_exptl_crystal_colour yellow
_exptl_crystal_colour_primary yellow
_exptl_crystal_density_diffrn 2.069
_exptl_crystal_description plate
_exptl_crystal_F_000 2118
_exptl_crystal_size_max 0.1
_exptl_crystal_size_mid 0.1
_exptl_crystal_size_min 0.02
_refine_diff_density_max 5.181
_refine_diff_density_min -4.383
_refine_diff_density_rms 0.335
_refine_ls_extinction_method none
_refine_ls_goodness_of_fit_ref 1.058
_refine_ls_hydrogen_treatment mixed
_refine_ls_matrix_type full
_refine_ls_number_parameters 133
_refine_ls_number_reflns 4199
_refine_ls_number_restraints 15
_refine_ls_restrained_S_all 1.056
_refine_ls_R_factor_all 0.1250
_refine_ls_R_factor_gt 0.0869
_refine_ls_shift/su_max 0.009
_refine_ls_shift/su_mean 0.000
_refine_ls_structure_factor_coef Fsqd
_refine_ls_weighting_details 'w=1/[\s^2^(Fo^2^)+(0.0333P)^2^+253.2535P] where P=(Fo^2^+2Fc^2^)/3'
_refine_ls_weighting_scheme calc
_refine_ls_wR_factor_gt 0.1624
_refine_ls_wR_factor_ref 0.1846
_reflns_Friedel_coverage 0.000
_reflns_number_gt 2751
_reflns_number_total 4199
_reflns_threshold_expression 'I > 2\s(I)'
_cod_data_source_file d0sc04246c2.cif
_cod_data_source_block rt174_nh2pymptmeoh_260k_2
_cod_original_formula_sum 'C12.50 H11.75 Fe N10 O0.50 Pt'
_cod_database_code 1559163
_shelx_shelxl_version_number 2018/3
_shelx_space_group_comment
;
The symmetry employed for this shelxl refinement is uniquely defined
by the following loop, which should always be used as a source of
symmetry information in preference to the above space-group names.
They are only intended as comments.
;
_shelx_estimated_absorpt_t_max 0.847
_shelx_estimated_absorpt_t_min 0.481
_reflns_odcompleteness_completeness 99.48
_reflns_odcompleteness_iscentric 1
_reflns_odcompleteness_theta 24.97
_olex2_refinement_description
;
1. Fixed Uiso
 At 1.2 times of:
  All C(H) groups
 At 1.5 times of:
  All C(H,H,H) groups, All N(H,H) groups, All O(H) groups
2. Restrained distances
 H8B-N8
 0.9 with sigma of 0.0001
 O2-C22
 1.4 with sigma of 0.02
 H8A-N8
 0.9 with sigma of 0.0001
 H14A-N14
 0.9 with sigma of 0.0001
 N14-H14B
 0.9 with sigma of 0.0001
 N11-H11B
 0.9 with sigma of 0.0001
 H11A-N11
 0.9 with sigma of 0.0001
 H8B-H8A
 1.5 with sigma of 0.0001
 H14A-H14B
 1.5 with sigma of 0.0001
 H14B-O2_$1
 2.2 with sigma of 0.0001
 H3B-N3
 0.9 with sigma of 0.0001
 H3A-H3B
 1.5 with sigma of 0.0001
 N3_$2-H3A_$2
 0.9 with sigma of 0.0001
 H11A-H11B
 1.5 with sigma of 0.0001
 H8B_$2-O1_$3
 2 with sigma of 0.0001
3. Uiso/Uaniso restraints and constraints
Uanis(N8) = Uanis(C8) = Uanis(C7) = Uanis(N6) = Uanis(C10) = Uanis(N7) =
Uanis(C9) = Uanis(N12) = Uanis(C15) = Uanis(C17) = Uanis(N13) = Uanis(C18) =
Uanis(C16) = Uanis(N14)
Uanis(N3) = Uanis(C2) = Uanis(C1) = Uanis(N1) = Uanis(C3) = Uanis(N2) =
Uanis(C4) = Uanis(Fe1) = Uanis(N9) = Uanis(C14) = Uanis(N10) = Uanis(C13) =
Uanis(C12) = Uanis(C11) = Uanis(N11)
Uanis(N16) = Uanis(C20) = Uanis(Pt2) = Uanis(C19) = Uanis(N15) = Uanis(N4) =
Uanis(C5) = Uanis(Pt1) = Uanis(C6) = Uanis(N5)
4. Others
 Fixed Sof: H8A(0.5) H14A(0.5) H14B(0.5) O2(0.25) O1(0.25) H1A(0.25) C21(0.25)
 H21A(0.25) H21B(0.25) H21C(0.25) C22(0.25) H22A(0.25) H22B(0.25) H22C(0.25)
 Fixed X: O2(0.99566) O1(0.489029) C21(0.489469)
 Fixed Y: O2(0.736329) O1(0.51052) C21(0.51225)
 Fixed Z: O2(1.25) O1(1.25) C21(1.069429)
5.a Aromatic/amide H refined with riding coordinates:
 C1(H1), C3(H3), C4(H4), C7(H7), C9(H9), C10(H10), C11(H11), C13(H13),
 C14(H14), C15(H15), C17(H17), C18(H18)
5.b Tetrahedral OH refined with riding coordinates:
 O1(H1A)
5.c Idealised Me refined as rotating group:
 C21(H21A,H21B,H21C), C22(H22A,H22B,H22C)
;
_olex2_submission_special_instructions 'No special instructions were received'
_oxdiff_exptl_absorpt_empirical_details
;
Empirical correction (ABSPACK) includes:
- Absorption correction using spherical harmonics
- Frame scaling
;
_oxdiff_exptl_absorpt_empirical_full_max 4.184
_oxdiff_exptl_absorpt_empirical_full_min 0.606

loop_
_space_group_symop_operation_xyz
'x, y, z'
'-x, -y, z+1/2'
'-x, y+1/2, -z+1/2'
'x, -y+1/2, -z'
'-x, -y, -z'
'x, y, -z-1/2'
'x, -y-1/2, z-1/2'
'-x, y-1/2, z'

loop_
_atom_site_label
_atom_site_type_symbol
_atom_site_fract_x
_atom_site_fract_y
_atom_site_fract_z
_atom_site_U_iso_or_equiv
_atom_site_adp_type
_atom_site_occupancy
_atom_site_site_symmetry_order
_atom_site_calc_flag
_atom_site_refinement_flags_posn
_atom_site_refinement_flags_adp
_atom_site_refinement_flags_occupancy
_atom_site_disorder_assembly
_atom_site_disorder_group
Pt1 Pt 0.50820(5) 0.61784(3) 1.250000 0.01524(19) Uani 1 2 d S T P . .
Pt2 Pt 1.00612(5) 0.63305(3) 0.250000 0.01524(19) Uani 1 2 d S T P . .
Fe1 Fe 0.2568(2) 0.62705(10) 1.750000 0.0209(6) Uani 1 2 d S T P . .
Fe2 Fe 0.75746(18) 0.62415(10) 0.750000 0.0156(6) Uani 1 2 d S T P . .
N1 N 0.2509(11) 0.5576(6) 1.750000 0.0209(6) Uani 1 2 d S T P . .
N2 N 0.3296(11) 0.4944(6) 1.750000 0.0209(6) Uani 1 2 d S T P . .
N3 N 0.09421(18) 0.47169(7) 1.750000 0.0209(6) Uani 1 2 d DS T P . .
H3A H 0.0421(2) 0.48537(9) 1.750000 0.031 Uiso 1 2 d DS U P . .
H3B H 0.0870(4) 0.44430(6) 1.750000 0.031 Uiso 1 2 d DS U P . .
N4 N 0.3597(7) 0.6249(4) 1.5467(16) 0.01524(19) Uani 1 1 d . . . . .
N5 N 0.6580(7) 0.6136(4) 0.9551(16) 0.01524(19) Uani 1 1 d . . . . .
N6 N 0.7951(16) 0.5592(8) 0.750000 0.0505(18) Uani 1 2 d S T P . .
N7 N 0.9125(16) 0.5086(8) 0.750000 0.0505(18) Uani 1 2 d S T P . .
N8 N 0.69281(6) 0.45920(8) 0.750000 0.0505(18) Uani 1 2 d DS T P . .
H8A H 0.6977(3) 0.43412(8) 0.7999(9) 0.076 Uiso 0.5 1 d D U P . .
H8B H 0.63645(8) 0.46869(10) 0.750000 0.076 Uiso 1 2 d DS U P . .
N9 N 0.2635(11) 0.6952(6) 1.750000 0.0209(6) Uani 1 2 d S T P . .
N10 N 0.1819(11) 0.7555(6) 1.750000 0.0209(6) Uani 1 2 d S T P . .
N11 N 0.4159(2) 0.77706(7) 1.750000 0.0209(6) Uani 1 2 d DS T P . .
H11A H 0.4331(4) 0.80349(6) 1.750000 0.031 Uiso 1 2 d DS U P . .
H11B H 0.4622(2) 0.75949(8) 1.750000 0.031 Uiso 1 2 d DS U P . .
N12 N 0.7147(16) 0.6897(8) 0.750000 0.0505(18) Uani 1 2 d S T P . .
N13 N 0.5982(15) 0.7381(7) 0.750000 0.0505(18) Uani 1 2 d S T P . .
N14 N 0.8069(2) 0.79214(13) 0.750000 0.0505(18) Uani 1 2 d DS T P . .
H14A H 0.77509(16) 0.81029(11) 0.8154(7) 0.076 Uiso 0.5 1 d D U P . .
H14B H 0.85936(10) 0.78570(13) 0.8021(6) 0.076 Uiso 0.5 1 d D U P . .
N15 N 0.8563(7) 0.6342(4) 0.5455(16) 0.01524(19) Uani 1 1 d . . . . .
N16 N 1.1571(7) 0.6292(4) -0.0455(16) 0.01524(19) Uani 1 1 d . . . . .
C1 C 0.1720(13) 0.5367(7) 1.750000 0.0209(6) Uani 1 2 d S T P . .
H1 H 0.118764 0.551379 1.750000 0.025 Uiso 1 2 calc R U P . .
C2 C 0.1692(13) 0.4940(7) 1.750000 0.0209(6) Uani 1 2 d S T P . .
C3 C 0.2551(13) 0.4743(7) 1.750000 0.0209(6) Uani 1 2 d S T P . .
H3 H 0.257235 0.445788 1.750000 0.025 Uiso 1 2 calc R U P . .
C4 C 0.3246(13) 0.5354(7) 1.750000 0.0209(6) Uani 1 2 d S T P . .
H4 H 0.378338 0.549593 1.750000 0.025 Uiso 1 2 calc R U P . .
C5 C 0.4156(8) 0.6218(4) 1.4369(19) 0.01524(19) Uani 1 1 d . . . . .
C6 C 0.6034(8) 0.6146(4) 1.0617(19) 0.01524(19) Uani 1 1 d . . . . .
C7 C 0.735(2) 0.5294(9) 0.750000 0.0505(18) Uani 1 2 d S T P . .
H7 H 0.674419 0.536310 0.750000 0.061 Uiso 1 2 calc R U P . .
C8 C 0.7588(19) 0.4877(9) 0.750000 0.0505(18) Uani 1 2 d S T P . .
C9 C 0.8469(19) 0.4812(10) 0.750000 0.0505(18) Uani 1 2 d S T P . .
H9 H 0.864559 0.453906 0.750000 0.061 Uiso 1 2 calc R U P . .
C10 C 0.8789(19) 0.5479(9) 0.750000 0.0505(18) Uani 1 2 d S T P . .
H10 H 0.920757 0.568899 0.750000 0.061 Uiso 1 2 calc R U P . .
C11 C 0.3362(13) 0.7149(7) 1.750000 0.0209(6) Uani 1 2 d S T P . .
H11 H 0.389484 0.700310 1.750000 0.025 Uiso 1 2 calc R U P . .
C12 C 0.3400(13) 0.7596(7) 1.750000 0.0209(6) Uani 1 2 d S T P . .
C13 C 0.2592(13) 0.7754(7) 1.750000 0.0209(6) Uani 1 2 d S T P . .
H13 H 0.255844 0.803863 1.750000 0.025 Uiso 1 2 calc R U P . .
C14 C 0.1870(13) 0.7142(7) 1.750000 0.0209(6) Uani 1 2 d S T P . .
H14 H 0.134712 0.698870 1.750000 0.025 Uiso 1 2 calc R U P . .
C15 C 0.772(2) 0.7207(9) 0.750000 0.0505(18) Uani 1 2 d S T P . .
H15 H 0.832925 0.714865 0.750000 0.061 Uiso 1 2 calc R U P . .
C16 C 0.7460(19) 0.7609(9) 0.750000 0.0505(18) Uani 1 2 d S T P . .
C17 C 0.6572(19) 0.7688(10) 0.750000 0.0505(18) Uani 1 2 d S T P . .
H17 H 0.637186 0.795766 0.750000 0.061 Uiso 1 2 calc R U P . .
C18 C 0.628(2) 0.6994(9) 0.750000 0.0505(18) Uani 1 2 d S T P . .
H18 H 0.585886 0.678279 0.750000 0.061 Uiso 1 2 calc R U P . .
C19 C 0.9133(8) 0.6341(4) 0.4383(19) 0.01524(19) Uani 1 1 d . . . . .
C20 C 1.1006(8) 0.6302(4) 0.0569(19) 0.01524(19) Uani 1 1 d . . . . .
O2 O 0.995660 0.736329 1.250000 0.11(2) Uiso 0.25 1 d DS . P A -1
O1 O 0.489029 0.510520 1.250000 0.092(19) Uiso 0.25 1 d S . P B -1
H1A H 0.488720 0.533839 1.291549 0.138 Uiso 0.25 1 calc R U P B -1
C21 C 0.489469 0.512250 1.069429 0.014(11) Uiso 0.25 1 d . . P B -1
H21A H 0.533218 0.531809 1.030043 0.021 Uiso 0.25 1 calc R U P B -1
H21B H 0.431640 0.520453 1.026880 0.021 Uiso 0.25 1 calc R U P B -1
H21C H 0.503864 0.485736 1.021076 0.021 Uiso 0.25 1 calc R U P B -1
C22 C 0.987(4) 0.747(3) 1.066(4) 0.038(17) Uiso 0.25 1 d D . P A -1
H22A H 0.962871 0.724272 0.999745 0.057 Uiso 0.25 1 calc R U P A -1
H22B H 1.045076 0.753679 1.017838 0.057 Uiso 0.25 1 calc R U P A -1
H22C H 0.948601 0.770234 1.054614 0.057 Uiso 0.25 1 calc R U P A -1

loop_
_atom_site_aniso_label
_atom_site_aniso_U_11
_atom_site_aniso_U_22
_atom_site_aniso_U_33
_atom_site_aniso_U_23
_atom_site_aniso_U_13
_atom_site_aniso_U_12
Pt1 0.0102(3) 0.0270(3) 0.0085(2) 0.000 0.000 -0.0010(2)
Pt2 0.0102(3) 0.0270(3) 0.0085(2) 0.000 0.000 -0.0010(2)
Fe1 0.0152(12) 0.0284(15) 0.0190(12) 0.000 0.000 -0.0018(10)
Fe2 0.0063(12) 0.0352(17) 0.0052(11) 0.000 0.000 -0.0023(11)
N1 0.0152(12) 0.0284(15) 0.0190(12) 0.000 0.000 -0.0018(10)
N2 0.0152(12) 0.0284(15) 0.0190(12) 0.000 0.000 -0.0018(10)
N3 0.0152(12) 0.0284(15) 0.0190(12) 0.000 0.000 -0.0018(10)
N4 0.0102(3) 0.0270(3) 0.0085(2) 0.000 0.000 -0.0010(2)
N5 0.0102(3) 0.0270(3) 0.0085(2) 0.000 0.000 -0.0010(2)
N6 0.043(4) 0.044(4) 0.064(4) 0.000 0.000 -0.002(3)
N7 0.043(4) 0.044(4) 0.064(4) 0.000 0.000 -0.002(3)
N8 0.043(4) 0.044(4) 0.064(4) 0.000 0.000 -0.002(3)
N9 0.0152(12) 0.0284(15) 0.0190(12) 0.000 0.000 -0.0018(10)
N10 0.0152(12) 0.0284(15) 0.0190(12) 0.000 0.000 -0.0018(10)
N11 0.0152(12) 0.0284(15) 0.0190(12) 0.000 0.000 -0.0018(10)
N12 0.043(4) 0.044(4) 0.064(4) 0.000 0.000 -0.002(3)
N13 0.043(4) 0.044(4) 0.064(4) 0.000 0.000 -0.002(3)
N14 0.043(4) 0.044(4) 0.064(4) 0.000 0.000 -0.002(3)
N15 0.0102(3) 0.0270(3) 0.0085(2) 0.000 0.000 -0.0010(2)
N16 0.0102(3) 0.0270(3) 0.0085(2) 0.000 0.000 -0.0010(2)
C1 0.0152(12) 0.0284(15) 0.0190(12) 0.000 0.000 -0.0018(10)
C2 0.0152(12) 0.0284(15) 0.0190(12) 0.000 0.000 -0.0018(10)
C3 0.0152(12) 0.0284(15) 0.0190(12) 0.000 0.000 -0.0018(10)
C4 0.0152(12) 0.0284(15) 0.0190(12) 0.000 0.000 -0.0018(10)
C5 0.0102(3) 0.0270(3) 0.0085(2) 0.000 0.000 -0.0010(2)
C6 0.0102(3) 0.0270(3) 0.0085(2) 0.000 0.000 -0.0010(2)
C7 0.043(4) 0.044(4) 0.064(4) 0.000 0.000 -0.002(3)
C8 0.043(4) 0.044(4) 0.064(4) 0.000 0.000 -0.002(3)
C9 0.043(4) 0.044(4) 0.064(4) 0.000 0.000 -0.002(3)
C10 0.043(4) 0.044(4) 0.064(4) 0.000 0.000 -0.002(3)
C11 0.0152(12) 0.0284(15) 0.0190(12) 0.000 0.000 -0.0018(10)
C12 0.0152(12) 0.0284(15) 0.0190(12) 0.000 0.000 -0.0018(10)
C13 0.0152(12) 0.0284(15) 0.0190(12) 0.000 0.000 -0.0018(10)
C14 0.0152(12) 0.0284(15) 0.0190(12) 0.000 0.000 -0.0018(10)
C15 0.043(4) 0.044(4) 0.064(4) 0.000 0.000 -0.002(3)
C16 0.043(4) 0.044(4) 0.064(4) 0.000 0.000 -0.002(3)
C17 0.043(4) 0.044(4) 0.064(4) 0.000 0.000 -0.002(3)
C18 0.043(4) 0.044(4) 0.064(4) 0.000 0.000 -0.002(3)
C19 0.0102(3) 0.0270(3) 0.0085(2) 0.000 0.000 -0.0010(2)
C20 0.0102(3) 0.0270(3) 0.0085(2) 0.000 0.000 -0.0010(2)

loop_
_atom_type_symbol
_atom_type_description
_atom_type_scat_dispersion_real
_atom_type_scat_dispersion_imag
_atom_type_scat_source
C C 0.0033 0.0016 'International Tables Vol C Tables 4.2.6.8 and 6.1.1.4'
H H 0.0000 0.0000 'International Tables Vol C Tables 4.2.6.8 and 6.1.1.4'
Fe Fe 0.3463 0.8444 'International Tables Vol C Tables 4.2.6.8 and 6.1.1.4'
N N 0.0061 0.0033 'International Tables Vol C Tables 4.2.6.8 and 6.1.1.4'
O O 0.0106 0.0060 'International Tables Vol C Tables 4.2.6.8 and 6.1.1.4'
Pt Pt -1.7033 8.3905 'International Tables Vol C Tables 4.2.6.8 and 6.1.1.4'

loop_
_geom_angle_atom_site_label_1
_geom_angle_atom_site_label_2
_geom_angle_atom_site_label_3
_geom_angle
_geom_angle_site_symmetry_1
_geom_angle_site_symmetry_3
_geom_angle_publ_flag
C5 Pt1 C5 89.3(8) 6_558 . ?
C5 Pt1 C6 91.3(6) 6_558 . ?
C5 Pt1 C6 179.1(6) 6_558 6_558 ?
C5 Pt1 C6 179.1(6) . . ?
C5 Pt1 C6 91.3(6) . 6_558 ?
C6 Pt1 C6 88.1(8) 6_558 . ?
C19 Pt2 C19 89.7(8) 6_556 . ?
C19 Pt2 C20 90.1(6) . 6_556 ?
C19 Pt2 C20 90.1(6) 6_556 . ?
C19 Pt2 C20 178.4(6) . . ?
C19 Pt2 C20 178.4(6) 6_556 6_556 ?
C20 Pt2 C20 90.1(8) 6_556 . ?
N4 Fe1 N1 89.8(4) 6_559 . ?
N4 Fe1 N1 89.8(4) . . ?
N4 Fe1 N4 88.2(6) . 6_559 ?
N4 Fe1 N9 90.0(5) 6_559 . ?
N4 Fe1 N9 90.0(5) . . ?
N9 Fe1 N1 179.6(6) . . ?
N16 Fe1 N1 90.3(4) 6_457 . ?
N16 Fe1 N1 90.3(4) 1_457 . ?
N16 Fe1 N4 178.9(5) 6_457 6_559 ?
N16 Fe1 N4 90.8(4) 6_457 . ?
N16 Fe1 N4 178.9(5) 1_457 . ?
N16 Fe1 N4 90.8(4) 1_457 6_559 ?
N16 Fe1 N9 90.0(5) 1_457 . ?
N16 Fe1 N9 90.0(5) 6_457 . ?
N16 Fe1 N16 90.3(6) 6_457 1_457 ?
N5 Fe2 N5 89.2(6) . 6_557 ?
N5 Fe2 N6 91.4(6) . . ?
N5 Fe2 N6 91.4(6) 6_557 . ?
N5 Fe2 N12 87.4(5) 6_557 . ?
N5 Fe2 N12 87.4(5) . . ?
N6 Fe2 N12 178.2(9) . . ?
N15 Fe2 N5 90.6(4) 6_557 . ?
N15 Fe2 N5 179.7(5) 6_557 6_557 ?
N15 Fe2 N5 179.7(5) . . ?
N15 Fe2 N5 90.6(4) . 6_557 ?
N15 Fe2 N6 88.3(5) . . ?
N15 Fe2 N6 88.3(5) 6_557 . ?
N15 Fe2 N12 92.9(5) 6_557 . ?
N15 Fe2 N12 92.9(5) . . ?
N15 Fe2 N15 89.5(6) . 6_557 ?
C1 N1 Fe1 122.1(14) . . ?
C4 N1 Fe1 121.1(14) . . ?
C4 N1 C1 116.8(19) . . ?
C3 N2 C4 117.2(19) . . ?
H3A N3 H3B 112.885(19) . . ?
C2 N3 H3A 117.4(10) . . ?
C2 N3 H3B 129.7(10) . . ?
C5 N4 Fe1 176.8(12) . . ?
C6 N5 Fe2 169.2(12) . . ?
C7 N6 Fe2 122(2) . . ?
C10 N6 Fe2 121(2) . . ?
C10 N6 C7 117(3) . . ?
C9 N7 C10 111(3) . . ?
H8A N8 H8A 48.2(9) . 6_557 ?
H8A N8 H8B 112.885(19) . . ?
H8B N8 H8A 112.886(19) . 6_557 ?
C8 N8 H8A 124.3(11) . . ?
C8 N8 H8A 124.3(11) . 6_557 ?
C8 N8 H8B 116.7(13) . . ?
C11 N9 Fe1 123.2(15) . . ?
C11 N9 C14 121(2) . . ?
C14 N9 Fe1 115.8(14) . . ?
C13 N10 C14 116.0(18) . . ?
H11A N11 H11B 112.885(19) . . ?
C12 N11 H11A 133.2(10) . . ?
C12 N11 H11B 113.9(10) . . ?
C15 N12 Fe2 123(2) . . ?
C15 N12 C18 117(3) . . ?
C18 N12 Fe2 120(2) . . ?
C17 N13 C18 119(3) . . ?
H14A N14 H14A 64.7(8) . 6_557 ?
H14A N14 H14B 147.6(6) . 6_557 ?
H14A N14 H14B 112.885(18) . . ?
H14A N14 H14B 112.881(18) 6_557 6_557 ?
H14B N14 H14A 147.6(6) . 6_557 ?
H14B N14 H14B 50.4(6) . 6_557 ?
C16 N14 H14A 97.9(11) . . ?
C16 N14 H14A 97.9(11) . 6_557 ?
C16 N14 H14B 114.1(12) . 6_557 ?
C16 N14 H14B 114.1(12) . . ?
C19 N15 Fe2 170.5(12) . . ?
C20 N16 Fe1 176.5(11) . 1_653 ?
N1 C1 H1 119.2 . . ?
N1 C1 C2 121.6(19) . . ?
C2 C1 H1 119.2 . . ?
N3 C2 C1 124.6(18) . . ?
N3 C2 C3 120.6(19) . . ?
C1 C2 C3 114.8(19) . . ?
N2 C3 C2 123(2) . . ?
N2 C3 H3 118.5 . . ?
C2 C3 H3 118.5 . . ?
N1 C4 N2 126.5(19) . . ?
N1 C4 H4 116.7 . . ?
N2 C4 H4 116.7 . . ?
N4 C5 Pt1 178.5(13) . . ?
N5 C6 Pt1 178.4(13) . . ?
N6 C7 H7 119.0 . . ?
N6 C7 C8 122(3) . . ?
C8 C7 H7 119.0 . . ?
N8 C8 C7 118(2) . . ?
C9 C8 N8 128(3) . . ?
C9 C8 C7 114(3) . . ?
N7 C9 C8 129(3) . . ?
N7 C9 H9 115.6 . . ?
C8 C9 H9 115.6 . . ?
N6 C10 N7 128(3) . . ?
N6 C10 H10 116.0 . . ?
N7 C10 H10 116.0 . . ?
N9 C11 H11 118.6 . . ?
N9 C11 C12 123(2) . . ?
C12 C11 H11 118.6 . . ?
N11 C12 C11 118.8(17) . . ?
N11 C12 C13 130(2) . . ?
C13 C12 C11 110.8(19) . . ?
N10 C13 H13 116.2 . . ?
C12 C13 N10 128(2) . . ?
C12 C13 H13 116.2 . . ?
N9 C14 N10 121.6(19) . . ?
N9 C14 H14 119.2 . . ?
N10 C14 H14 119.2 . . ?
N12 C15 H15 118.5 . . ?
N12 C15 C16 123(3) . . ?
C16 C15 H15 118.5 . . ?
C15 C16 N14 122(3) . . ?
C17 C16 N14 121(3) . . ?
C17 C16 C15 118(3) . . ?
N13 C17 C16 120(3) . . ?
N13 C17 H17 119.8 . . ?
C16 C17 H17 119.8 . . ?
N12 C18 H18 118.6 . . ?
N13 C18 N12 123(3) . . ?
N13 C18 H18 118.6 . . ?
N15 C19 Pt2 177.7(12) . . ?
N16 C20 Pt2 176.5(12) . . ?
C21 O1 H1A 109.5 . . ?
O1 C21 H21A 109.5 . . ?
O1 C21 H21B 109.5 . . ?
O1 C21 H21C 109.5 . . ?
H21A C21 H21B 109.5 . . ?
H21A C21 H21C 109.5 . . ?
H21B C21 H21C 109.5 . . ?
O2 C22 H22A 109.5 . . ?
O2 C22 H22B 109.5 . . ?
O2 C22 H22C 109.5 . . ?
H22A C22 H22B 109.5 . . ?
H22A C22 H22C 109.5 . . ?
H22B C22 H22C 109.5 . . ?

loop_
_geom_bond_atom_site_label_1
_geom_bond_atom_site_label_2
_geom_bond_distance
_geom_bond_site_symmetry_2
_geom_bond_publ_flag
Pt1 C5 1.959(13) 6_558 ?
Pt1 C5 1.959(13) . ?
Pt1 C6 1.993(13) . ?
Pt1 C6 1.993(13) 6_558 ?
Pt2 C19 1.965(13) . ?
Pt2 C19 1.965(13) 6_556 ?
Pt2 C20 2.009(13) . ?
Pt2 C20 2.009(13) 6_556 ?
Fe1 N1 2.267(19) . ?
Fe1 N4 2.151(11) 6_559 ?
Fe1 N4 2.151(11) . ?
Fe1 N9 2.226(19) . ?
Fe1 N16 2.123(11) 1_457 ?
Fe1 N16 2.123(11) 6_457 ?
Fe2 N5 2.150(11) 6_557 ?
Fe2 N5 2.150(11) . ?
Fe2 N6 2.19(2) . ?
Fe2 N12 2.23(2) . ?
Fe2 N15 2.138(11) 6_557 ?
Fe2 N15 2.138(11) . ?
N1 C1 1.37(3) . ?
N1 C4 1.32(3) . ?
N2 C3 1.30(3) . ?
N2 C4 1.34(3) . ?
N3 H3A 0.90000(11) . ?
N3 H3B 0.90000(12) . ?
N3 C2 1.34(2) . ?
N4 C5 1.169(17) . ?
N5 C6 1.134(17) . ?
N6 C7 1.33(4) . ?
N6 C10 1.31(4) . ?
N7 C9 1.33(4) . ?
N7 C10 1.38(4) . ?
N8 H8A 0.90009(11) 6_557 ?
N8 H8A 0.90000(12) . ?
N8 H8B 0.90000(11) . ?
N8 C8 1.36(3) . ?
N9 C11 1.27(3) . ?
N9 C14 1.30(3) . ?
N10 C13 1.33(3) . ?
N10 C14 1.35(3) . ?
N11 H11A 0.90000(11) . ?
N11 H11B 0.90000(11) . ?
N11 C12 1.27(2) . ?
N12 C15 1.33(4) . ?
N12 C18 1.35(4) . ?
N13 C17 1.34(3) . ?
N13 C18 1.34(4) . ?
N14 H14A 0.90000(11) . ?
N14 H14A 0.89998(11) 6_557 ?
N14 H14B 0.90000(13) . ?
N14 H14B 0.90001(13) 6_557 ?
N14 C16 1.37(3) . ?
N15 C19 1.163(17) . ?
N16 C20 1.135(17) . ?
C1 H1 0.9300 . ?
C1 C2 1.40(3) . ?
C2 C3 1.44(3) . ?
C3 H3 0.9300 . ?
C4 H4 0.9300 . ?
C7 H7 0.9300 . ?
C7 C8 1.41(4) . ?
C8 C9 1.34(4) . ?
C9 H9 0.9300 . ?
C10 H10 0.9300 . ?
C11 H11 0.9300 . ?
C11 C12 1.46(3) . ?
C12 C13 1.32(3) . ?
C13 H13 0.9300 . ?
C14 H14 0.9300 . ?
C15 H15 0.9300 . ?
C15 C16 1.37(4) . ?
C16 C17 1.36(4) . ?
C17 H17 0.9300 . ?
C18 H18 0.9300 . ?
O2 C22 1.40(2) . ?
O1 H1A 0.8200 . ?
O1 C21 1.33048(5) . ?
C21 H21A 0.9600 . ?
C21 H21B 0.9600 . ?
C21 H21C 0.9600 . ?
C22 H22A 0.9600 . ?
C22 H22B 0.9600 . ?
C22 H22C 0.9600 . ?

loop_
_geom_torsion_atom_site_label_1
_geom_torsion_atom_site_label_2
_geom_torsion_atom_site_label_3
_geom_torsion_atom_site_label_4
_geom_torsion
_geom_torsion_site_symmetry_1
_geom_torsion_site_symmetry_2
_geom_torsion_site_symmetry_3
_geom_torsion_site_symmetry_4
_geom_torsion_publ_flag
Fe1 N1 C1 C2 180.0 . . . . ?
Fe1 N1 C4 N2 180.0 . . . . ?
Fe1 N9 C11 C12 180.0 . . . . ?
Fe1 N9 C14 N10 180.0 . . . . ?
Fe2 N6 C7 C8 180.0 . . . . ?
Fe2 N6 C10 N7 180.0 . . . . ?
Fe2 N12 C15 C16 180.0 . . . . ?
Fe2 N12 C18 N13 180.0 . . . . ?
N1 C1 C2 N3 180.0 . . . . ?
N1 C1 C2 C3 0.0 . . . . ?
N3 C2 C3 N2 180.0 . . . . ?
N6 C7 C8 N8 180.0 . . . . ?
N6 C7 C8 C9 0.0 . . . . ?
N8 C8 C9 N7 180.0 . . . . ?
N9 C11 C12 N11 180.0 . . . . ?
N9 C11 C12 C13 0.0 . . . . ?
N11 C12 C13 N10 180.0 . . . . ?
N12 C15 C16 N14 180.0 . . . . ?
N12 C15 C16 C17 0.0 . . . . ?
N14 C16 C17 N13 180.0 . . . . ?
C1 N1 C4 N2 0.0 . . . . ?
C1 C2 C3 N2 0.0 . . . . ?
C3 N2 C4 N1 0.0 . . . . ?
C4 N1 C1 C2 0.0 . . . . ?
C4 N2 C3 C2 0.0 . . . . ?
C7 N6 C10 N7 0.0 . . . . ?
C7 C8 C9 N7 0.0 . . . . ?
C9 N7 C10 N6 0.0 . . . . ?
C10 N6 C7 C8 0.0 . . . . ?
C10 N7 C9 C8 0.0 . . . . ?
C11 N9 C14 N10 0.0 . . . . ?
C11 C12 C13 N10 0.0 . . . . ?
C13 N10 C14 N9 0.0 . . . . ?
C14 N9 C11 C12 0.0 . . . . ?
C14 N10 C13 C12 0.0 . . . . ?
C15 N12 C18 N13 0.0 . . . . ?
C15 C16 C17 N13 0.0 . . . . ?
C17 N13 C18 N12 0.0 . . . . ?
C18 N12 C15 C16 0.0 . . . . ?
C18 N13 C17 C16 0.0 . . . . ?
